data_1508284
loop_
_publ_author_name
'Husain, Syed Masood'
'Sch\"atzle, Michael A'
'R\"ohr, Caroline'
'L\"udeke, Steffen'
'M\"uller, Michael'

_publ_section_title
;
 Biomimetic asymmetric synthesis of (R)-GTRI-02 and
 (3S,4R)-3,4-dihydroxy-3,4-dihydronaphthalen-1(2H)-ones.
;
_journal_issue 14
_journal_name_full 'Organic letters'
_journal_page_first 3600
_journal_page_last 3603
_journal_paper_doi 10.1021/ol301305p
_journal_volume 14
_journal_year 2012
_chemical_formula_sum 'C25 H21 B O5'
_chemical_formula_weight 412.23
_chemical_name_systematic
; 
 ? 
;
_space_group_IT_number 19
_symmetry_cell_setting orthorhombic
_symmetry_space_group_name_Hall 'P 2ac 2ab'
_symmetry_space_group_name_H-M 'P 21 21 21'
_atom_sites_solution_hydrogens geom
_atom_sites_solution_primary direct
_atom_sites_solution_secondary difmap
_audit_creation_method SHELXL-97
_cell_angle_alpha 90.00
_cell_angle_beta 90.00
_cell_angle_gamma 90.00
_cell_formula_units_Z 4
_cell_length_a 7.14747(10)
_cell_length_b 15.2642(2)
_cell_length_c 19.1468(3)
_cell_measurement_temperature 293(2)
_cell_volume 2088.92(5)
_computing_cell_refinement 'Bruker SAINT'
_computing_data_collection 'Bruker APEX2'
_computing_data_reduction 'Bruker SAINT'
_computing_structure_refinement 'SHELXL-97 (Sheldrick, 1997)'
_computing_structure_solution 'SHELXS-97 (Sheldrick, 1990)'
_diffrn_ambient_temperature 293(2)
_diffrn_measured_fraction_theta_full 0.998
_diffrn_measured_fraction_theta_max 0.998
_diffrn_measurement_device_type 'Bruker APEX-II CCD'
_diffrn_radiation_monochromator 'multilayer mirror'
_diffrn_radiation_source 'mircofocus sealed tube'
_diffrn_radiation_type MoK\a
_diffrn_radiation_wavelength 0.71070
_diffrn_reflns_av_R_equivalents 0.0500
_diffrn_reflns_av_sigmaI/netI 0.0333
_diffrn_reflns_limit_h_max 9
_diffrn_reflns_limit_h_min -9
_diffrn_reflns_limit_k_max 18
_diffrn_reflns_limit_k_min -19
_diffrn_reflns_limit_l_max 24
_diffrn_reflns_limit_l_min -23
_diffrn_reflns_number 29097
_diffrn_reflns_theta_full 27.50
_diffrn_reflns_theta_max 27.50
_diffrn_reflns_theta_min 2.51
_diffrn_standards_decay_% none
_exptl_absorpt_coefficient_mu 0.090
_exptl_absorpt_correction_T_max 0.98
_exptl_absorpt_correction_T_min 0.72
_exptl_absorpt_correction_type multi-scan
_exptl_absorpt_process_details SADABS
_exptl_crystal_colour colourless
_exptl_crystal_density_diffrn 1.311
_exptl_crystal_density_method 'not measured'
_exptl_crystal_description needle
_exptl_crystal_F_000 864
_exptl_crystal_size_max 0.34
_exptl_crystal_size_mid 0.05
_exptl_crystal_size_min 0.02
_refine_diff_density_max 0.207
_refine_diff_density_min -0.146
_refine_diff_density_rms 0.032
_refine_ls_abs_structure_details 'Flack H D (1983), Acta Cryst. A39, 876-881'
_refine_ls_abs_structure_Flack 0.7(11)
_refine_ls_extinction_coef 0.0055(14)
_refine_ls_extinction_expression Fc^*^=kFc[1+0.001xFc^2^\l^3^/sin(2\q)]^-1/4^
_refine_ls_extinction_method SHELXL
_refine_ls_goodness_of_fit_ref 1.057
_refine_ls_hydrogen_treatment mixed
_refine_ls_matrix_type full
_refine_ls_number_parameters 281
_refine_ls_number_reflns 4794
_refine_ls_number_restraints 0
_refine_ls_restrained_S_all 1.057
_refine_ls_R_factor_all 0.0682
_refine_ls_R_factor_gt 0.0428
_refine_ls_shift/su_max 0.000
_refine_ls_shift/su_mean 0.000
_refine_ls_structure_factor_coef Fsqd
_refine_ls_weighting_details 'calc w=1/[\s^2^(Fo^2^)+(0.0585P)^2^+0.0424P] where P=(Fo^2^+2Fc^2^)/3'
_refine_ls_weighting_scheme calc
_refine_ls_wR_factor_gt 0.1032
_refine_ls_wR_factor_ref 0.1101
_reflns_number_gt 3552
_reflns_number_total 4794
_reflns_threshold_expression >2sigma(I)
_cod_data_source_file ol301305p_si_002.cif
_cod_data_source_block C~25~BO~5~H~21~
_cod_depositor_comments 'Adding full bibliography for 1508284.cif.'
_cod_database_code 1508284

loop_
_symmetry_equiv_pos_as_xyz
'x, y, z'
'-x+1/2, -y, z+1/2'
'x+1/2, -y+1/2, -z'
'-x, y+1/2, -z+1/2'

loop_
_atom_site_label
_atom_site_type_symbol
_atom_site_fract_x
_atom_site_fract_y
_atom_site_fract_z
_atom_site_U_iso_or_equiv
_atom_site_adp_type
_atom_site_occupancy
_atom_site_symmetry_multiplicity
_atom_site_calc_flag
_atom_site_refinement_flags
C1 C 1.1302(3) 0.55541(14) 0.89227(12) 0.0533(5) Uani 1 1 d .
O1 O 1.2125(3) 0.57469(15) 0.83982(11) 0.0961(7) Uani 1 1 d .
C2 C 1.2120(3) 0.48799(14) 0.93998(13) 0.0582(6) Uani 1 1 d .
H2A H 1.2791 0.5179 0.9770 0.070 Uiso 1 1 calc R
H2B H 1.3026 0.4539 0.9138 0.070 Uiso 1 1 calc R
C3 C 1.0742(3) 0.42621(13) 0.97269(11) 0.0493(5) Uani 1 1 d .
H3 H 1.1359 0.3947 1.0109 0.059 Uiso 1 1 calc R
O3 O 1.00286(19) 0.36333(9) 0.92298(7) 0.0489(4) Uani 1 1 d .
C4 C 0.8994(3) 0.47123(13) 1.00088(10) 0.0436(5) Uani 1 1 d .
H4 H 0.9122 0.4805 1.0513 0.052 Uiso 1 1 calc R
O4 O 0.75225(18) 0.40777(8) 0.98761(7) 0.0452(3) Uani 1 1 d .
C4A C 0.8447(3) 0.55607(12) 0.96591(9) 0.0381(4) Uani 1 1 d .
C5 C 0.6754(3) 0.59186(12) 0.98670(10) 0.0426(4) Uani 1 1 d .
H5 H 0.6042 0.5642 1.0209 0.051 Uiso 1 1 calc R
C6 C 0.6129(3) 0.66834(13) 0.95674(10) 0.0439(5) Uani 1 1 d .
O6 O 0.4481(2) 0.70715(10) 0.97438(8) 0.0651(4) Uani 1 1 d .
H6 H 0.3958 0.6780 1.0046 0.098 Uiso 1 1 calc R
C7 C 0.7200(3) 0.71118(13) 0.90698(9) 0.0411(4) Uani 1 1 d .
C71 C 0.6603(3) 0.80207(14) 0.88620(11) 0.0505(5) Uani 1 1 d .
C72 C 0.5170(5) 0.8139(2) 0.83113(16) 0.0981(11) Uani 1 1 d .
H72A H 0.4949 0.8753 0.8241 0.147 Uiso 1 1 calc R
H72B H 0.4027 0.7860 0.8452 0.147 Uiso 1 1 calc R
H72C H 0.5604 0.7881 0.7884 0.147 Uiso 1 1 calc R
O7 O 0.7315(2) 0.86391(10) 0.91595(9) 0.0641(4) Uani 1 1 d .
C8 C 0.8863(3) 0.67512(13) 0.88370(10) 0.0444(5) Uani 1 1 d .
C81 C 0.9933(4) 0.72228(18) 0.82625(13) 0.0769(8) Uani 1 1 d .
H81A H 1.1052 0.6902 0.8155 0.115 Uiso 1 1 calc R
H81B H 1.0258 0.7801 0.8418 0.115 Uiso 1 1 calc R
H81C H 0.9164 0.7262 0.7853 0.115 Uiso 1 1 calc R
C8A C 0.9503(3) 0.59650(12) 0.91332(10) 0.0407(4) Uani 1 1 d .
B1 B 0.8195(3) 0.35046(15) 0.93867(12) 0.0418(5) Uani 1 1 d .
C1' C 0.6930(3) 0.28055(13) 0.90413(10) 0.0424(4) Uani 1 1 d .
C2' C 0.5005(3) 0.27787(13) 0.91629(11) 0.0473(5) Uani 1 1 d .
H2' H 0.4479 0.3179 0.9472 0.057 Uiso 1 1 calc R
C3' C 0.3865(3) 0.21788(13) 0.88408(10) 0.0485(5) Uani 1 1 d .
H3' H 0.2583 0.2196 0.8923 0.058 Uiso 1 1 calc R
C4' C 0.4588(3) 0.15452(12) 0.83939(9) 0.0414(4) Uani 1 1 d .
C5' C 0.6495(3) 0.15587(14) 0.82698(11) 0.0497(5) Uani 1 1 d .
H5' H 0.7020 0.1144 0.7973 0.060 Uiso 1 1 calc R
C6' C 0.7634(3) 0.21788(14) 0.85801(11) 0.0505(5) Uani 1 1 d .
H6' H 0.8907 0.2178 0.8479 0.061 Uiso 1 1 calc R
C7' C 0.3375(3) 0.08647(13) 0.80686(10) 0.0448(5) Uani 1 1 d .
C8' C 0.1717(3) 0.05910(14) 0.83832(12) 0.0522(5) Uani 1 1 d .
H8' H 0.1325 0.0854 0.8796 0.063 Uiso 1 1 calc R
C9' C 0.0648(4) -0.00661(16) 0.80892(12) 0.0623(6) Uani 1 1 d .
H9' H -0.0447 -0.0246 0.8309 0.075 Uiso 1 1 calc R
C10' C 0.1185(4) -0.04553(17) 0.74756(13) 0.0675(7) Uani 1 1 d .
H10' H 0.0461 -0.0898 0.7280 0.081 Uiso 1 1 calc R
C11' C 0.2802(4) -0.01857(16) 0.71517(12) 0.0648(7) Uani 1 1 d .
H11' H 0.3169 -0.0445 0.6734 0.078 Uiso 1 1 calc R
C12' C 0.3881(3) 0.04661(14) 0.74420(10) 0.0532(5) Uani 1 1 d .
H12' H 0.4967 0.0644 0.7216 0.064 Uiso 1 1 calc R

loop_
_atom_site_aniso_label
_atom_site_aniso_U_11
_atom_site_aniso_U_22
_atom_site_aniso_U_33
_atom_site_aniso_U_23
_atom_site_aniso_U_13
_atom_site_aniso_U_12
C1 0.0396(11) 0.0566(13) 0.0636(14) -0.0023(11) 0.0109(10) -0.0043(9)
O1 0.0703(12) 0.1211(17) 0.0968(14) 0.0239(13) 0.0456(11) 0.0245(12)
C2 0.0358(11) 0.0491(13) 0.0896(17) -0.0041(12) 0.0009(11) 0.0021(9)
C3 0.0436(11) 0.0438(11) 0.0604(13) -0.0025(10) -0.0087(9) 0.0034(9)
O3 0.0461(8) 0.0407(8) 0.0598(9) -0.0071(7) 0.0019(7) 0.0022(6)
C4 0.0452(11) 0.0427(11) 0.0428(10) -0.0020(9) 0.0017(9) -0.0028(9)
O4 0.0475(8) 0.0379(7) 0.0501(8) -0.0016(6) 0.0056(6) -0.0067(6)
C4A 0.0384(10) 0.0345(10) 0.0414(10) -0.0066(8) -0.0001(8) -0.0035(8)
C5 0.0446(10) 0.0374(10) 0.0457(10) -0.0011(9) 0.0099(8) -0.0058(9)
C6 0.0396(10) 0.0411(11) 0.0510(11) -0.0084(9) 0.0058(9) -0.0021(8)
O6 0.0542(9) 0.0553(9) 0.0857(11) 0.0065(8) 0.0243(8) 0.0144(8)
C7 0.0424(10) 0.0373(10) 0.0437(10) -0.0027(9) -0.0033(8) -0.0036(9)
C71 0.0479(12) 0.0476(12) 0.0559(12) 0.0022(10) -0.0031(9) -0.0007(10)
C72 0.104(2) 0.086(2) 0.105(2) 0.0169(18) -0.049(2) 0.0062(18)
O7 0.0690(10) 0.0405(8) 0.0828(11) 0.0015(8) -0.0140(9) -0.0038(8)
C8 0.0422(11) 0.0453(11) 0.0457(11) -0.0014(9) 0.0041(8) -0.0085(8)
C81 0.0769(17) 0.0703(17) 0.0835(17) 0.0243(14) 0.0291(14) 0.0019(14)
C8A 0.0384(10) 0.0384(10) 0.0452(10) -0.0053(9) 0.0031(8) -0.0014(8)
B1 0.0465(12) 0.0336(11) 0.0455(12) 0.0061(10) 0.0013(10) 0.0039(9)
C1' 0.0469(11) 0.0353(10) 0.0449(10) 0.0035(9) 0.0018(8) 0.0006(9)
C2' 0.0501(11) 0.0367(10) 0.0553(11) -0.0030(10) 0.0043(9) 0.0064(9)
C3' 0.0412(11) 0.0453(11) 0.0591(12) -0.0003(10) 0.0028(9) 0.0040(10)
C4' 0.0464(11) 0.0406(11) 0.0370(10) 0.0028(9) 0.0008(8) 0.0014(8)
C5' 0.0470(11) 0.0494(12) 0.0527(12) -0.0118(10) 0.0058(9) 0.0013(10)
C6' 0.0397(11) 0.0524(12) 0.0595(12) -0.0079(10) 0.0076(9) 0.0014(10)
C7' 0.0460(11) 0.0420(11) 0.0465(11) 0.0031(9) -0.0061(9) 0.0011(9)
C8' 0.0511(12) 0.0572(13) 0.0483(12) 0.0046(10) -0.0019(9) -0.0047(11)
C9' 0.0559(14) 0.0671(15) 0.0638(14) 0.0117(13) -0.0079(11) -0.0159(12)
C10' 0.0776(18) 0.0623(16) 0.0625(15) -0.0017(12) -0.0198(13) -0.0141(14)
C11' 0.0795(17) 0.0656(16) 0.0494(12) -0.0087(12) -0.0086(12) -0.0046(14)
C12' 0.0578(13) 0.0585(14) 0.0433(11) -0.0032(10) -0.0044(9) -0.0025(11)

loop_
_atom_type_symbol
_atom_type_description
_atom_type_scat_dispersion_real
_atom_type_scat_dispersion_imag
_atom_type_scat_source
C C 0.0033 0.0016 'International Tables Vol C Tables 4.2.6.8 and 6.1.1.4'
O O 0.0106 0.0060 'International Tables Vol C Tables 4.2.6.8 and 6.1.1.4'
B B 0.0013 0.0007 'International Tables Vol C Tables 4.2.6.8 and 6.1.1.4'
H H 0.0000 0.0000 'International Tables Vol C Tables 4.2.6.8 and 6.1.1.4'

loop_
_geom_angle_atom_site_label_1
_geom_angle_atom_site_label_2
_geom_angle_atom_site_label_3
_geom_angle
O1 C1 C8A 123.2(2)
O1 C1 C2 119.2(2)
C8A C1 C2 117.59(18)
C1 C2 C3 115.52(17)
O3 C3 C2 111.99(18)
O3 C3 C4 104.07(15)
C2 C3 C4 113.73(17)
B1 O3 C3 106.92(16)
O4 C4 C4A 107.91(15)
O4 C4 C3 103.35(14)
C4A C4 C3 116.20(17)
B1 O4 C4 106.96(15)
C5 C4A C8A 120.18(17)
C5 C4A C4 115.88(16)
C8A C4A C4 123.88(16)
C6 C5 C4A 119.90(18)
O6 C6 C5 123.18(18)
O6 C6 C7 116.32(18)
C5 C6 C7 120.48(18)
C8 C7 C6 120.56(18)
C8 C7 C71 121.70(18)
C6 C7 C71 117.35(17)
O7 C71 C72 121.9(2)
O7 C71 C7 118.26(18)
C72 C71 C7 119.8(2)
C7 C8 C8A 119.32(18)
C7 C8 C81 118.5(2)
C8A C8 C81 122.2(2)
C4A C8A C8 119.44(17)
C4A C8A C1 118.34(18)
C8 C8A C1 122.20(18)
O3 B1 O4 113.43(18)
O3 B1 C1' 124.67(19)
O4 B1 C1' 121.87(18)
C6' C1' C2' 116.16(19)
C6' C1' B1 122.17(18)
C2' C1' B1 121.66(18)
C3' C2' C1' 122.00(19)
C2' C3' C4' 121.32(19)
C5' C4' C3' 117.47(19)
C5' C4' C7' 120.80(18)
C3' C4' C7' 121.73(18)
C6' C5' C4' 121.10(19)
C5' C6' C1' 121.92(19)
C12' C7' C8' 117.5(2)
C12' C7' C4' 120.91(18)
C8' C7' C4' 121.55(18)
C9' C8' C7' 120.8(2)
C10' C9' C8' 120.6(2)
C9' C10' C11' 119.5(2)
C10' C11' C12' 120.4(2)
C11' C12' C7' 121.2(2)

loop_
_geom_bond_atom_site_label_1
_geom_bond_atom_site_label_2
_geom_bond_distance
C1 O1 1.201(3)
C1 C8A 1.486(3)
C1 C2 1.495(3)
C2 C3 1.500(3)
C3 O3 1.445(2)
C3 C4 1.525(3)
O3 B1 1.359(3)
C4 O4 1.452(2)
C4 C4A 1.509(3)
O4 B1 1.369(3)
C4A C5 1.386(3)
C4A C8A 1.401(3)
C5 C6 1.375(3)
C6 O6 1.361(2)
C6 C7 1.386(3)
C7 C8 1.384(3)
C7 C71 1.505(3)
C71 O7 1.214(2)
C71 C72 1.481(3)
C8 C8A 1.404(3)
C8 C81 1.521(3)
B1 C1' 1.547(3)
C1' C6' 1.396(3)
C1' C2' 1.396(3)
C2' C3' 1.372(3)
C3' C4' 1.391(3)
C4' C5' 1.384(3)
C4' C7' 1.490(3)
C5' C6' 1.383(3)
C7' C12' 1.393(3)
C7' C8' 1.394(3)
C8' C9' 1.381(3)
C9' C10' 1.371(3)
C10' C11' 1.374(4)
C11' C12' 1.376(3)

loop_
_cod_related_entry_id
_cod_related_entry_database
_cod_related_entry_code
1 ChemSpider 30651976
